data_2019050
loop_
_publ_author_name
'Saeed, Aamer'
'Qasim, Muhammad'
'Simpson, Jim'

_publ_section_title
;
 Br&#x00B7;&#x00B7;&#x00B7;O contacts and \p--\p stacking dominate the
 packing in methyl 4-bromo-3,5-dimethoxybenzoate
;
_journal_coeditor_code OV3030
_journal_issue 7
_journal_name_full 'Acta Crystallographica Section C'
_journal_page_first 790
_journal_page_last 793
_journal_paper_doi 10.1107/S0108270113015229
_journal_volume 69
_journal_year 2013
_chemical_formula_iupac 'C10 H11 Br O4'
_chemical_formula_moiety 'C10 H11 Br O4'
_chemical_formula_sum 'C10 H11 Br O4'
_chemical_formula_weight 275.10
_chemical_name_systematic
;
Methyl 4-bromo-3,5-dimethoxybenzoate
;
_space_group_IT_number 43
_symmetry_cell_setting orthorhombic
_symmetry_space_group_name_Hall 'F 2 -2d'
_symmetry_space_group_name_H-M 'F d d 2'
_atom_sites_solution_hydrogens geom
_atom_sites_solution_primary direct
_atom_sites_solution_secondary difmap
_cell_angle_alpha 90.00
_cell_angle_beta 90.00
_cell_angle_gamma 90.00
_cell_formula_units_Z 32
_cell_length_a 19.1372(11)
_cell_length_b 63.972(4)
_cell_length_c 6.9053(5)
_cell_measurement_reflns_used 4838
_cell_measurement_temperature 91(2)
_cell_measurement_theta_max 24.76
_cell_measurement_theta_min 2.22
_cell_volume 8453.8(9)
_computing_cell_refinement 'APEX2 and SAINT (Bruker, 2011)'
_computing_data_collection 'APEX2 (Bruker, 2011)'
_computing_data_reduction 'SAINT (Bruker, 2011)'
_computing_molecular_graphics 'Mercury (Macrae <i>et al.</i>, 2008)'
_computing_publication_material
;
SHELXL97 (Sheldrick, 2008), enCIFer (Allen <i>et al.</i>, 2004),
PLATON (Spek, 2009) and publCIF (Westrip 2010)
;
_computing_structure_refinement
;
SHELXL97 (Sheldrick, 2008) and TITAN (Hunter & Simpson, 1999)
;
_computing_structure_solution
;
SHELXS97 (Sheldrick, 2008) and TITAN (Hunter & Simpson, 1999)
;
_diffrn_ambient_temperature 91(2)
_diffrn_measured_fraction_theta_full 0.985
_diffrn_measured_fraction_theta_max 0.985
_diffrn_measurement_device_type 'Bruker APEXII CCD area-detector'
_diffrn_measurement_method \w
_diffrn_radiation_monochromator graphite
_diffrn_radiation_source 'fine-focus sealed tube'
_diffrn_radiation_type MoK\a
_diffrn_radiation_wavelength 0.71073
_diffrn_reflns_av_R_equivalents 0.0576
_diffrn_reflns_av_sigmaI/netI 0.0401
_diffrn_reflns_limit_h_max 22
_diffrn_reflns_limit_h_min -22
_diffrn_reflns_limit_k_max 76
_diffrn_reflns_limit_k_min -76
_diffrn_reflns_limit_l_max 8
_diffrn_reflns_limit_l_min -6
_diffrn_reflns_number 21112
_diffrn_reflns_theta_full 25.66
_diffrn_reflns_theta_max 25.66
_diffrn_reflns_theta_min 3.32
_diffrn_standards_number 0
_exptl_absorpt_coefficient_mu 3.881
_exptl_absorpt_correction_T_max 0.7452
_exptl_absorpt_correction_T_min 0.4300
_exptl_absorpt_correction_type multi-scan
_exptl_absorpt_process_details '(SADABS; Bruker, 2011)'
_exptl_crystal_colour colourless
_exptl_crystal_density_diffrn 1.729
_exptl_crystal_density_method 'not measured'
_exptl_crystal_description 'square block'
_exptl_crystal_F_000 4416
_exptl_crystal_size_max 0.43
_exptl_crystal_size_mid 0.41
_exptl_crystal_size_min 0.26
_refine_diff_density_max 0.287
_refine_diff_density_min -0.304
_refine_ls_abs_structure_details 'Flack (1983), 1267 Friedel pairs'
_refine_ls_abs_structure_Flack 0.381(9)
_refine_ls_extinction_method none
_refine_ls_goodness_of_fit_ref 1.052
_refine_ls_hydrogen_treatment constr
_refine_ls_matrix_type full
_refine_ls_number_parameters 278
_refine_ls_number_reflns 3417
_refine_ls_number_restraints 1
_refine_ls_restrained_S_all 1.052
_refine_ls_R_factor_all 0.0306
_refine_ls_R_factor_gt 0.0263
_refine_ls_shift/su_max 0.002
_refine_ls_shift/su_mean 0.000
_refine_ls_structure_factor_coef Fsqd
_refine_ls_weighting_details 'calc w = 1/[\s^2^(Fo^2^)+(0.0275P)^2^] where P=(Fo^2^+2Fc^2^)/3'
_refine_ls_weighting_scheme calc
_refine_ls_wR_factor_gt 0.0564
_refine_ls_wR_factor_ref 0.0577
_reflns_number_gt 3185
_reflns_number_total 3417
_reflns_threshold_expression I>2\s(I)
_cod_data_source_file ov3030.cif
_cod_data_source_block I
_cod_database_code 2019050
_cod_database_fobs_code 2019050

loop_
_symmetry_equiv_pos_as_xyz
'x, y, z'
'-x, -y, z'
'-x+1/4, y+1/4, z+1/4'
'x+1/4, -y+1/4, z+1/4'
'x, y+1/2, z+1/2'
'-x, -y+1/2, z+1/2'
'-x+1/4, y+3/4, z+3/4'
'x+1/4, -y+3/4, z+3/4'
'x+1/2, y, z+1/2'
'-x+1/2, -y, z+1/2'
'-x+3/4, y+1/4, z+3/4'
'x+3/4, -y+1/4, z+3/4'
'x+1/2, y+1/2, z'
'-x+1/2, -y+1/2, z'
'-x+3/4, y+3/4, z+1/4'
'x+3/4, -y+3/4, z+1/4'

loop_
_atom_site_type_symbol
_atom_site_label
_atom_site_fract_x
_atom_site_fract_y
_atom_site_fract_z
_atom_site_U_iso_or_equiv
_atom_site_adp_type
_atom_site_calc_flag
_atom_site_refinement_flags
_atom_site_occupancy
_atom_site_symmetry_multiplicity
C C12A 0.35488(17) 0.56017(6) 0.6674(7) 0.0312(10) Uani d . 1 1
H H12A 0.3433 0.5665 0.7927 0.047 Uiso calc R 1 1
H H12B 0.3275 0.5474 0.6497 0.047 Uiso calc R 1 1
H H12C 0.3439 0.5701 0.5634 0.047 Uiso calc R 1 1
O O12A 0.42872(12) 0.55515(4) 0.6622(4) 0.0262(6) Uani d . 1 1
O O11A 0.45218(12) 0.58925(4) 0.6988(4) 0.0278(7) Uani d . 1 1
C C11A 0.47156(18) 0.57149(6) 0.6832(6) 0.0211(9) Uani d . 1 1
C C1A 0.54628(16) 0.56484(6) 0.6831(6) 0.0178(8) Uani d . 1 1
C C2A 0.59641(19) 0.58030(6) 0.7110(6) 0.0208(9) Uani d . 1 1
H H2A 0.5828 0.5944 0.7312 0.025 Uiso calc R 1 1
C C3A 0.66644(18) 0.57480(6) 0.7091(5) 0.0188(8) Uani d . 1 1
O O3A 0.72009(12) 0.58865(4) 0.7338(4) 0.0234(7) Uani d . 1 1
C C31A 0.7013(2) 0.60998(6) 0.7697(6) 0.0270(10) Uani d . 1 1
H H31A 0.6745 0.6154 0.6596 0.041 Uiso calc R 1 1
H H31B 0.7437 0.6184 0.7868 0.041 Uiso calc R 1 1
H H31C 0.6727 0.6108 0.8873 0.041 Uiso calc R 1 1
C C4A 0.68552(17) 0.55409(5) 0.6780(6) 0.0181(8) Uani d . 1 1
Br Br4A 0.780605(17) 0.546595(6) 0.66805(6) 0.02276(11) Uani d . 1 1
C C5A 0.63504(17) 0.53835(5) 0.6520(6) 0.0193(8) Uani d . 1 1
O O5A 0.65872(11) 0.51857(4) 0.6229(4) 0.0212(6) Uani d . 1 1
C C51A 0.60746(18) 0.50252(5) 0.6031(7) 0.0304(10) Uani d . 1 1
H H51A 0.5811 0.5012 0.7241 0.046 Uiso calc R 1 1
H H51B 0.6306 0.4892 0.5742 0.046 Uiso calc R 1 1
H H51C 0.5755 0.5061 0.4974 0.046 Uiso calc R 1 1
C C6A 0.56460(17) 0.54390(5) 0.6537(6) 0.0181(8) Uani d . 1 1
H H6A 0.5295 0.5336 0.6352 0.022 Uiso calc R 1 1
C C12B 0.77837(18) 0.60938(6) 0.2646(7) 0.0267(10) Uani d . 1 1
H H12D 0.7637 0.6216 0.1889 0.040 Uiso calc R 1 1
H H12E 0.8257 0.6052 0.2259 0.040 Uiso calc R 1 1
H H12F 0.7781 0.6129 0.4027 0.040 Uiso calc R 1 1
O O12B 0.73057(11) 0.59224(4) 0.2297(4) 0.0201(6) Uani d . 1 1
O O11B 0.64222(12) 0.61377(4) 0.3050(4) 0.0226(6) Uani d . 1 1
C C11B 0.66292(18) 0.59686(6) 0.2571(5) 0.0169(8) Uani d . 1 1
C C1B 0.61587(17) 0.57883(5) 0.2152(5) 0.0152(8) Uani d . 1 1
C C2B 0.64165(17) 0.55900(5) 0.1819(6) 0.0160(8) Uani d . 1 1
H H2B 0.6906 0.5566 0.1807 0.019 Uiso calc R 1 1
C C3B 0.59487(17) 0.54254(5) 0.1498(6) 0.0146(8) Uani d . 1 1
O O3B 0.61363(11) 0.52223(3) 0.1209(4) 0.0210(6) Uani d . 1 1
C C31B 0.68670(16) 0.51720(5) 0.1253(7) 0.0211(9) Uani d . 1 1
H H31D 0.7114 0.5255 0.0279 0.032 Uiso calc R 1 1
H H31E 0.6930 0.5023 0.0970 0.032 Uiso calc R 1 1
H H31F 0.7056 0.5203 0.2539 0.032 Uiso calc R 1 1
C C4B 0.52356(16) 0.54672(5) 0.1501(6) 0.0157(8) Uani d . 1 1
Br Br4B 0.459311(17) 0.524840(5) 0.11229(6) 0.02100(10) Uani d . 1 1
C C5B 0.49829(17) 0.56692(5) 0.1789(6) 0.0137(7) Uani d . 1 1
O O5B 0.42754(11) 0.56947(3) 0.1733(4) 0.0198(6) Uani d . 1 1
C C51B 0.40127(18) 0.59013(5) 0.1876(7) 0.0242(9) Uani d . 1 1
H H51D 0.4155 0.5962 0.3118 0.036 Uiso calc R 1 1
H H51E 0.3502 0.5899 0.1796 0.036 Uiso calc R 1 1
H H51F 0.4200 0.5986 0.0814 0.036 Uiso calc R 1 1
C C6B 0.54529(17) 0.58293(5) 0.2136(5) 0.0157(8) Uani d . 1 1
H H6B 0.5289 0.5967 0.2364 0.019 Uiso calc R 1 1

loop_
_atom_site_aniso_label
_atom_site_aniso_U_11
_atom_site_aniso_U_22
_atom_site_aniso_U_33
_atom_site_aniso_U_12
_atom_site_aniso_U_13
_atom_site_aniso_U_23
C12A 0.0132(17) 0.032(2) 0.048(3) 0.0019(15) -0.002(2) 0.002(2)
O12A 0.0160(12) 0.0253(14) 0.0372(18) 0.0000(10) -0.0003(14) 0.0014(15)
O11A 0.0223(14) 0.0279(16) 0.0330(18) 0.0062(11) 0.0011(13) 0.0021(14)
C11A 0.0206(18) 0.028(2) 0.015(2) -0.0024(16) 0.0007(17) 0.0018(18)
C1A 0.0155(17) 0.022(2) 0.016(2) 0.0028(14) -0.0001(17) 0.0069(17)
C2A 0.026(2) 0.0176(19) 0.019(2) 0.0017(16) -0.0009(17) 0.0020(17)
C3A 0.0217(18) 0.0189(19) 0.016(2) -0.0036(15) -0.0013(16) 0.0021(17)
O3A 0.0213(13) 0.0179(13) 0.0311(19) -0.0019(11) -0.0019(12) -0.0032(13)
C31A 0.033(2) 0.019(2) 0.029(3) -0.0036(17) -0.0078(19) 0.0004(19)
C4A 0.0144(16) 0.0230(19) 0.017(2) 0.0002(14) 0.0042(16) 0.0011(18)
Br4A 0.01556(17) 0.02133(19) 0.0314(2) -0.00069(14) 0.00145(17) -0.00032(19)
C5A 0.0240(19) 0.0189(18) 0.015(2) -0.0013(15) 0.0031(18) -0.0028(18)
O5A 0.0188(13) 0.0165(13) 0.0283(17) -0.0001(9) 0.0025(13) -0.0035(13)
C51A 0.033(2) 0.0137(19) 0.045(3) -0.0037(16) 0.003(2) -0.003(2)
C6A 0.0188(17) 0.0211(19) 0.014(2) -0.0051(15) 0.0002(17) -0.0012(18)
C12B 0.0165(19) 0.020(2) 0.043(3) -0.0076(15) 0.0003(18) -0.008(2)
O12B 0.0134(13) 0.0156(13) 0.0314(18) -0.0040(10) -0.0027(11) -0.0035(12)
O11B 0.0197(13) 0.0141(13) 0.0339(18) -0.0009(10) -0.0032(12) -0.0029(12)
C11B 0.0176(18) 0.0171(19) 0.016(2) -0.0021(15) -0.0036(15) 0.0019(17)
C1B 0.0164(18) 0.0140(18) 0.015(2) -0.0030(14) -0.0038(15) 0.0011(16)
C2B 0.0154(17) 0.0169(18) 0.016(2) -0.0028(14) 0.0004(17) 0.0046(17)
C3B 0.0186(16) 0.0102(17) 0.015(2) 0.0001(13) 0.0010(17) 0.0020(17)
O3B 0.0171(12) 0.0134(13) 0.0325(17) 0.0008(10) 0.0014(14) 0.0011(13)
C31B 0.0154(18) 0.0169(18) 0.031(3) 0.0038(14) 0.0019(19) 0.000(2)
C4B 0.0176(16) 0.0151(17) 0.015(2) -0.0052(13) -0.0006(16) 0.0028(16)
Br4B 0.01688(17) 0.01156(16) 0.0346(2) -0.00300(14) -0.00119(17) -0.00051(18)
C5B 0.0162(16) 0.0122(17) 0.0129(19) -0.0004(13) 0.0004(16) 0.0029(16)
O5B 0.0108(11) 0.0122(12) 0.0363(17) -0.0001(9) -0.0022(13) -0.0002(13)
C51B 0.0149(17) 0.0180(19) 0.040(3) 0.0035(14) -0.0054(18) 0.001(2)
C6B 0.0201(18) 0.0091(17) 0.018(2) 0.0014(13) 0.0013(16) 0.0009(15)

loop_
_atom_type_symbol
_atom_type_description
_atom_type_scat_dispersion_real
_atom_type_scat_dispersion_imag
_atom_type_scat_source
C C 0.0033 0.0016 'International Tables Vol C Tables 4.2.6.8 and 6.1.1.4'
H H 0.0000 0.0000 'International Tables Vol C Tables 4.2.6.8 and 6.1.1.4'
O O 0.0106 0.0060 'International Tables Vol C Tables 4.2.6.8 and 6.1.1.4'
Br Br -0.2901 2.4595 'International Tables Vol C Tables 4.2.6.8 and 6.1.1.4'

loop_
_geom_angle_atom_site_label_1
_geom_angle_atom_site_label_2
_geom_angle_atom_site_label_3
_geom_angle_site_symmetry_3
_geom_angle
O12A C12A H12A . 109.5
O12A C12A H12B . 109.5
H12A C12A H12B . 109.5
O12A C12A H12C . 109.5
H12A C12A H12C . 109.5
H12B C12A H12C . 109.5
C11A O12A C12A . 115.0(3)
O11A C11A O12A . 124.1(3)
O11A C11A C1A . 124.5(3)
O12A C11A C1A . 111.4(3)
C2A C1A C6A . 121.8(3)
C2A C1A C11A . 117.3(3)
C6A C1A C11A . 120.9(3)
C3A C2A C1A . 119.0(3)
C3A C2A H2A . 120.5
C1A C2A H2A . 120.5
O3A C3A C2A . 124.1(3)
O3A C3A C4A . 116.1(3)
C2A C3A C4A . 119.8(3)
C3A O3A C31A . 116.7(3)
O3A C31A H31A . 109.5
O3A C31A H31B . 109.5
H31A C31A H31B . 109.5
O3A C31A H31C . 109.5
H31A C31A H31C . 109.5
H31B C31A H31C . 109.5
C3A C4A C5A . 121.4(3)
C3A C4A Br4A . 120.1(3)
C5A C4A Br4A . 118.5(3)
C4A Br4A O5B 9 137.67(12)
O5A C5A C6A . 124.1(3)
O5A C5A C4A . 117.1(3)
C6A C5A C4A . 118.8(3)
C5A O5A C51A . 117.1(3)
O5A C51A H51A . 109.5
O5A C51A H51B . 109.5
H51A C51A H51B . 109.5
O5A C51A H51C . 109.5
H51A C51A H51C . 109.5
H51B C51A H51C . 109.5
C5A C6A C1A . 119.2(3)
C5A C6A H6A . 120.4
C1A C6A H6A . 120.4
O12B C12B H12D . 109.5
O12B C12B H12E . 109.5
H12D C12B H12E . 109.5
O12B C12B H12F . 109.5
H12D C12B H12F . 109.5
H12E C12B H12F . 109.5
C11B O12B C12B . 114.8(3)
O11B C11B O12B . 123.8(3)
O11B C11B C1B . 123.5(3)
O12B C11B C1B . 112.6(3)
C6B C1B C2B . 121.7(3)
C6B C1B C11B . 116.5(3)
C2B C1B C11B . 121.8(3)
C1B C2B C3B . 119.3(3)
C1B C2B H2B . 120.4
C3B C2B H2B . 120.4
O3B C3B C4B . 116.2(3)
O3B C3B C2B . 124.9(3)
C4B C3B C2B . 118.9(3)
C3B O3B C31B . 117.9(2)
C3B O3B Br4B 2_665 139.18(18)
C31B O3B Br4B 2_665 101.92(17)
O3B C31B H31D . 109.5
O3B C31B H31E . 109.5
H31D C31B H31E . 109.5
O3B C31B H31F . 109.5
H31D C31B H31F . 109.5
H31E C31B H31F . 109.5
C3B C4B C5B . 121.3(3)
C3B C4B Br4B . 119.9(3)
C5B C4B Br4B . 118.9(2)
C4B Br4B Br4B 2_665 112.37(10)
O5B C5B C6B . 124.2(3)
O5B C5B C4B . 116.8(3)
C6B C5B C4B . 119.0(3)
C5B O5B C51B . 117.5(3)
O5B C51B H51D . 109.5
O5B C51B H51E . 109.5
H51D C51B H51E . 109.5
O5B C51B H51F . 109.5
H51D C51B H51F . 109.5
H51E C51B H51F . 109.5
C1B C6B C5B . 119.9(3)
C1B C6B H6B . 120.1
C5B C6B H6B . 120.1

loop_
_geom_bond_atom_site_label_1
_geom_bond_atom_site_label_2
_geom_bond_site_symmetry_2
_geom_bond_distance
C12A O12A . 1.449(4)
C12A H12A . 0.9800
C12A H12B . 0.9800
C12A H12C . 0.9800
O12A C11A . 1.336(4)
O11A C11A . 1.200(4)
C11A C1A . 1.492(4)
C1A C2A . 1.391(5)
C1A C6A . 1.400(5)
C2A C3A . 1.386(5)
C2A H2A . 0.9500
C3A O3A . 1.367(4)
C3A C4A . 1.391(5)
O3A C31A . 1.433(4)
C31A H31A . 0.9800
C31A H31B . 0.9800
C31A H31C . 0.9800
C4A C5A . 1.407(5)
C4A Br4A . 1.883(3)
Br4A O5B 9 3.170(2)
C5A O5A . 1.359(4)
C5A C6A . 1.394(4)
O5A C51A . 1.427(4)
C51A H51A . 0.9800
C51A H51B . 0.9800
C51A H51C . 0.9800
C6A H6A . 0.9500
C12B O12B . 1.448(4)
C12B H12D . 0.9800
C12B H12E . 0.9800
C12B H12F . 0.9800
O12B C11B . 1.341(4)
O11B C11B . 1.198(4)
C11B C1B . 1.492(5)
C1B C6B . 1.376(4)
C1B C2B . 1.380(4)
C2B C3B . 1.400(4)
C2B H2B . 0.9500
C3B O3B . 1.362(4)
C3B C4B . 1.391(4)
O3B C31B . 1.435(4)
O3B Br4B 2_665 3.320(2)
C31B H31D . 0.9800
C31B H31E . 0.9800
C31B H31F . 0.9800
C4B C5B . 1.394(5)
C4B Br4B . 1.881(3)
Br4B Br4B 2_665 3.5392(7)
C5B O5B . 1.364(4)
C5B C6B . 1.384(5)
O5B C51B . 1.418(4)
C51B H51D . 0.9800
C51B H51E . 0.9800
C51B H51F . 0.9800
C6B H6B . 0.9500

loop_
_geom_hbond_atom_site_label_D
_geom_hbond_atom_site_label_H
_geom_hbond_atom_site_label_A
_geom_hbond_site_symmetry_A
_geom_hbond_distance_DH
_geom_hbond_distance_HA
_geom_hbond_distance_DA
_geom_hbond_angle_DHA
C31A H31A O11B . 0.98 2.53 3.411(5) 149.9
C51B H51E O3A 9_454 0.98 2.52 3.483(4) 168.2
C51B H51F O11B 12_464 0.98 2.47 3.093(4) 121.0
